data_7009828
loop_
_publ_author_name
'Li, Zhaohui'
'Xu, Xingling'
'Khoo, Soo Beng'
'Mok, K. F.'
'Hor, T. S. Andy'

_publ_section_title
;
 Formation and structural relationship of electroactive PtII--HgII
 polymetallic sulfide aggregates
;
_journal_issue 17
_journal_name_full 'Journal of the Chemical Society, Dalton Transactions'
_journal_page_first 2901
_journal_paper_doi 10.1039/b003799k
_journal_year 2000
_chemical_formula_sum 'C148.5 H133 Cl9 Hg O10 P8 Pt4 S4'
_chemical_formula_weight 3753.55
_chemical_name_systematic
; 
 ? 
;
_space_group_IT_number 15
_symmetry_cell_setting monoclinic
_symmetry_space_group_name_Hall '-C 2yc'
_symmetry_space_group_name_H-M 'C 1 2/c 1'
_atom_sites_solution_hydrogens geom
_atom_sites_solution_primary direct
_atom_sites_solution_secondary difmap
_audit_creation_method SHELXL-97
_cell_angle_alpha 90.00
_cell_angle_beta 127.432(1)
_cell_angle_gamma 90.00
_cell_formula_units_Z 4
_cell_length_a 37.0244(5)
_cell_length_b 19.6785(3)
_cell_length_c 28.0765(5)
_cell_measurement_temperature 293(2)
_cell_volume 16243.7(5)
_computing_cell_refinement 'Siemens XSCANS'
_computing_data_collection 'Siemens XSCANS'
_computing_data_reduction 'Siemens SHELXTL'
_computing_molecular_graphics 'Siemens SHELXTL'
_computing_publication_material 'Siemens SHELXTL'
_computing_structure_refinement 'SHELXL-97 (Sheldrick, 1997)'
_computing_structure_solution 'SHELXS-97 (Sheldrick, 1990)'
_diffrn_ambient_temperature 293(2)
_diffrn_measured_fraction_theta_full 0.993
_diffrn_measured_fraction_theta_max 0.993
_diffrn_measurement_method '\w scans'
_diffrn_radiation_monochromator graphite
_diffrn_radiation_source 'fine-focus sealed tube'
_diffrn_radiation_type MoK\a
_diffrn_radiation_wavelength 0.71073
_diffrn_reflns_av_R_equivalents 0.0512
_diffrn_reflns_av_sigmaI/netI 0.0724
_diffrn_reflns_limit_h_max 40
_diffrn_reflns_limit_h_min -47
_diffrn_reflns_limit_k_max 23
_diffrn_reflns_limit_k_min -25
_diffrn_reflns_limit_l_max 33
_diffrn_reflns_limit_l_min -36
_diffrn_reflns_number 48725
_diffrn_reflns_theta_full 27.15
_diffrn_reflns_theta_max 27.15
_diffrn_reflns_theta_min 1.83
_exptl_absorpt_coefficient_mu 4.704
_exptl_absorpt_correction_T_max 0.888
_exptl_absorpt_correction_T_min 0.716
_exptl_absorpt_correction_type 'Sadabs (Sheldrick, 1996)'
_exptl_crystal_colour Yellow
_exptl_crystal_density_diffrn 1.535
_exptl_crystal_density_method 'not measured'
_exptl_crystal_description 'Rectangular crystal fragment in capillary'
_exptl_crystal_F_000 7332
_exptl_crystal_size_max 0.25
_exptl_crystal_size_mid 0.20
_exptl_crystal_size_min 0.20
_refine_diff_density_max 2.133
_refine_diff_density_min -2.428
_refine_diff_density_rms 0.183
_refine_ls_extinction_method none
_refine_ls_goodness_of_fit_ref 1.080
_refine_ls_hydrogen_treatment mixed
_refine_ls_matrix_type full
_refine_ls_number_parameters 849
_refine_ls_number_reflns 17893
_refine_ls_number_restraints 2
_refine_ls_restrained_S_all 1.081
_refine_ls_R_factor_all 0.0980
_refine_ls_R_factor_gt 0.0531
_refine_ls_shift/su_max 0.032
_refine_ls_shift/su_mean 0.001
_refine_ls_structure_factor_coef Fsqd
_refine_ls_weighting_details 'calc w=1/[\s^2^(Fo^2^)+(0.0673P)^2^+173.2907P] where P=(Fo^2^+2Fc^2^)/3'
_refine_ls_weighting_scheme calc
_refine_ls_wR_factor_gt 0.1387
_refine_ls_wR_factor_ref 0.1623
_reflns_number_gt 11862
_reflns_number_total 17893
_reflns_threshold_expression >2sigma(I)
_cod_data_source_file b003799k.txt
_cod_data_source_block 4b
_cod_depositor_comments
;
The following automatic conversions were performed:
'_symmetry_cell_setting' value 'Monoclinic' changed to 'monoclinic'
according to '/home/saulius/struct/CIF-dictionaries/cif_core.dic'
dictionary named 'cif_core.dic' version 2.4.1 from 2010-06-29.

Automatic conversion script
Id: cif_fix_enum 1527 2010-12-29 10:47:43Z saulius 
;
_cod_original_cell_volume 16243.7(4)
_cod_original_sg_symbol_H-M C2/c
_cod_original_formula_sum 'C148.50 H133 Cl9 Hg O10 P8 Pt4 S4'
_cod_database_code 7009828

loop_
_symmetry_equiv_pos_as_xyz
'x, y, z'
'-x, y, -z+1/2'
'x+1/2, y+1/2, z'
'-x+1/2, y+1/2, -z+1/2'
'-x, -y, -z'
'x, -y, z-1/2'
'-x+1/2, -y+1/2, -z'
'x+1/2, -y+1/2, z-1/2'

loop_
_atom_site_label
_atom_site_type_symbol
_atom_site_fract_x
_atom_site_fract_y
_atom_site_fract_z
_atom_site_U_iso_or_equiv
_atom_site_adp_type
_atom_site_occupancy
_atom_site_symmetry_multiplicity
_atom_site_calc_flag
_atom_site_refinement_flags
_atom_site_disorder_assembly
_atom_site_disorder_group
Pt1 Pt 0.038488(12) 0.942292(18) 0.737572(15) 0.03470(10) Uani 1 1 d . . .
Pt2 Pt 0.054953(11) 0.654585(17) 0.805382(14) 0.03116(10) Uani 1 1 d . . .
Hg3 Hg 0.0000 0.79916(3) 0.7500 0.0693(2) Uani 1 2 d S . .
S1 S -0.03857(8) 0.90734(12) 0.68197(10) 0.0375(5) Uani 1 1 d . . .
S2 S 0.01055(7) 0.69171(12) 0.70499(10) 0.0356(5) Uani 1 1 d . . .
P1 P 0.02597(9) 0.96768(14) 0.64823(11) 0.0431(6) Uani 1 1 d . . .
P2 P 0.11121(8) 0.98373(13) 0.79964(11) 0.0411(6) Uani 1 1 d . . .
P3 P 0.08641(8) 0.62463(13) 0.90291(10) 0.0374(5) Uani 1 1 d . . .
P4 P 0.11326(8) 0.61682(12) 0.80518(11) 0.0359(5) Uani 1 1 d . . .
C1 C 0.0188(3) 0.8939(6) 0.6044(4) 0.045(2) Uani 1 1 d . . .
C2 C 0.0184(4) 0.9010(7) 0.5547(5) 0.065(3) Uani 1 1 d . . .
H2A H 0.0237 0.9433 0.5452 0.079 Uiso 1 1 calc R . .
C3 C 0.0103(5) 0.8454(8) 0.5200(5) 0.078(4) Uani 1 1 d . . .
H3A H 0.0101 0.8508 0.4869 0.094 Uiso 1 1 calc R . .
C4 C 0.0025(4) 0.7820(7) 0.5326(6) 0.070(3) Uani 1 1 d . . .
H4A H -0.0037 0.7451 0.5080 0.084 Uiso 1 1 calc R . .
C5 C 0.0039(4) 0.7743(6) 0.5830(5) 0.058(3) Uani 1 1 d . . .
H5A H -0.0003 0.7317 0.5933 0.070 Uiso 1 1 calc R . .
C6 C 0.0116(4) 0.8307(6) 0.6178(5) 0.052(3) Uani 1 1 d . . .
H6A H 0.0119 0.8254 0.6510 0.062 Uiso 1 1 calc R . .
C7 C -0.0259(3) 1.0177(6) 0.5995(4) 0.049(3) Uani 1 1 d . . .
C8 C -0.0572(4) 1.0068(6) 0.5373(5) 0.062(3) Uani 1 1 d . . .
H8A H -0.0538 0.9697 0.5199 0.074 Uiso 1 1 calc R . .
C9 C -0.0930(5) 1.0514(8) 0.5023(7) 0.082(4) Uani 1 1 d . . .
H9A H -0.1141 1.0439 0.4612 0.098 Uiso 1 1 calc R . .
C10 C -0.0974(5) 1.1051(8) 0.5273(7) 0.082(4) Uani 1 1 d . . .
H10A H -0.1202 1.1366 0.5028 0.098 Uiso 1 1 calc R . .
C11 C -0.0691(5) 1.1155(7) 0.5884(7) 0.082(4) Uani 1 1 d . . .
H11A H -0.0744 1.1515 0.6047 0.099 Uiso 1 1 calc R . .
C12 C -0.0324(5) 1.0722(7) 0.6258(6) 0.075(4) Uani 1 1 d . . .
H12A H -0.0128 1.0792 0.6670 0.089 Uiso 1 1 calc R . .
C13 C 0.0676(4) 1.0151(7) 0.6466(5) 0.060(3) Uani 1 1 d . . .
C14 C 0.0627(5) 1.0851(8) 0.6339(5) 0.083(4) Uani 1 1 d . . .
H14A H 0.0381 1.1088 0.6268 0.099 Uiso 1 1 calc R . .
C15 C 0.0952(7) 1.1188(11) 0.6322(7) 0.127(9) Uani 1 1 d . . .
H15A H 0.0916 1.1647 0.6222 0.152 Uiso 1 1 calc R . .
C16 C 0.1324(7) 1.0839(14) 0.6452(8) 0.128(9) Uani 1 1 d . . .
H16A H 0.1545 1.1067 0.6454 0.154 Uiso 1 1 calc R . .
C17 C 0.1373(5) 1.0159(13) 0.6579(6) 0.115(7) Uani 1 1 d . . .
H17A H 0.1626 0.9929 0.6668 0.138 Uiso 1 1 calc R . .
C18 C 0.1053(4) 0.9816(8) 0.6577(5) 0.076(4) Uani 1 1 d . . .
H18A H 0.1086 0.9351 0.6651 0.091 Uiso 1 1 calc R . .
C19 C 0.1108(4) 1.0743(5) 0.7854(4) 0.051(3) Uani 1 1 d . . .
C20 C 0.0765(5) 1.1122(6) 0.7807(6) 0.067(3) Uani 1 1 d . . .
H20A H 0.0557 1.0906 0.7838 0.081 Uiso 1 1 calc R . .
C21 C 0.0737(6) 1.1809(8) 0.7717(6) 0.086(4) Uani 1 1 d . . .
H21A H 0.0522 1.2058 0.7713 0.103 Uiso 1 1 calc R . .
C22 C 0.1014(7) 1.2130(8) 0.7634(7) 0.100(6) Uani 1 1 d . . .
H22A H 0.0978 1.2593 0.7551 0.120 Uiso 1 1 calc R . .
C23 C 0.1345(7) 1.1786(8) 0.7669(7) 0.103(6) Uani 1 1 d . . .
H23A H 0.1537 1.2015 0.7615 0.123 Uiso 1 1 calc R . .
C24 C 0.1404(5) 1.1071(7) 0.7790(6) 0.072(4) Uani 1 1 d . . .
H24A H 0.1636 1.0835 0.7825 0.086 Uiso 1 1 calc R . .
C25 C 0.1413(3) 0.9807(6) 0.8805(4) 0.047(2) Uani 1 1 d . . .
C26 C 0.1575(4) 1.0398(8) 0.9156(5) 0.071(4) Uani 1 1 d . . .
H26A H 0.1509 1.0824 0.8977 0.085 Uiso 1 1 calc R . .
C27 C 0.1840(5) 1.0335(9) 0.9785(6) 0.089(5) Uani 1 1 d . . .
H27A H 0.1958 1.0719 1.0028 0.107 Uiso 1 1 calc R . .
C28 C 0.1923(5) 0.9689(11) 1.0038(6) 0.091(5) Uani 1 1 d . . .
H28A H 0.2092 0.9646 1.0452 0.110 Uiso 1 1 calc R . .
C29 C 0.1761(4) 0.9126(8) 0.9692(6) 0.071(4) Uani 1 1 d . . .
H29A H 0.1822 0.8700 0.9869 0.085 Uiso 1 1 calc R . .
C30 C 0.1507(4) 0.9180(7) 0.9081(5) 0.062(3) Uani 1 1 d . . .
H30A H 0.1397 0.8788 0.8847 0.075 Uiso 1 1 calc R . .
C31 C 0.1527(4) 0.9383(5) 0.7974(4) 0.046(2) Uani 1 1 d . . .
C32 C 0.1417(4) 0.8754(6) 0.7708(5) 0.060(3) Uani 1 1 d . . .
H32A H 0.1125 0.8581 0.7516 0.072 Uiso 1 1 calc R . .
C33 C 0.1751(6) 0.8368(7) 0.7728(7) 0.084(4) Uani 1 1 d . . .
H33A H 0.1671 0.7950 0.7533 0.101 Uiso 1 1 calc R . .
C34 C 0.2174(6) 0.8591(8) 0.8019(7) 0.081(4) Uani 1 1 d . . .
H34A H 0.2387 0.8333 0.8024 0.097 Uiso 1 1 calc R . .
C35 C 0.2296(4) 0.9201(10) 0.8311(6) 0.088(5) Uani 1 1 d . . .
H35A H 0.2596 0.9345 0.8529 0.106 Uiso 1 1 calc R . .
C36 C 0.1972(4) 0.9622(7) 0.8287(5) 0.062(3) Uani 1 1 d . . .
H36A H 0.2055 1.0044 0.8474 0.074 Uiso 1 1 calc R . .
C37 C 0.1040(3) 0.6980(5) 0.9521(4) 0.043(2) Uani 1 1 d . . .
C38 C 0.0923(3) 0.7626(5) 0.9295(4) 0.046(2) Uani 1 1 d . . .
H38A H 0.0770 0.7691 0.8886 0.055 Uiso 1 1 calc R . .
C39 C 0.1025(4) 0.8189(6) 0.9654(5) 0.052(3) Uani 1 1 d . . .
H39A H 0.0939 0.8621 0.9487 0.062 Uiso 1 1 calc R . .
C40 C 0.1253(4) 0.8100(8) 1.0256(6) 0.070(4) Uani 1 1 d . . .
H40A H 0.1319 0.8473 1.0500 0.084 Uiso 1 1 calc R . .
C41 C 0.1389(4) 0.7447(7) 1.0508(5) 0.063(3) Uani 1 1 d . . .
H41A H 0.1549 0.7385 1.0919 0.076 Uiso 1 1 calc R . .
C42 C 0.1283(4) 0.6908(7) 1.0145(5) 0.057(3) Uani 1 1 d . . .
H42A H 0.1374 0.6477 1.0313 0.069 Uiso 1 1 calc R . .
C43 C 0.0447(3) 0.5786(5) 0.9055(4) 0.043(2) Uani 1 1 d . . .
C44 C 0.0181(4) 0.5298(6) 0.8635(5) 0.053(3) Uani 1 1 d . . .
H44A H 0.0201 0.5227 0.8324 0.064 Uiso 1 1 calc R . .
C45 C -0.0112(4) 0.4915(6) 0.8660(5) 0.067(3) Uani 1 1 d . . .
H45A H -0.0293 0.4595 0.8363 0.080 Uiso 1 1 calc R . .
C46 C -0.0146(5) 0.4991(8) 0.9112(6) 0.081(4) Uani 1 1 d . . .
H46A H -0.0342 0.4720 0.9130 0.097 Uiso 1 1 calc R . .
C47 C 0.0115(5) 0.5475(8) 0.9539(6) 0.081(4) Uani 1 1 d . . .
H47A H 0.0096 0.5527 0.9852 0.097 Uiso 1 1 calc R . .
C48 C 0.0412(4) 0.5896(7) 0.9518(5) 0.062(3) Uani 1 1 d . . .
H48A H 0.0579 0.6236 0.9802 0.074 Uiso 1 1 calc R . .
C49 C 0.1354(3) 0.5686(5) 0.9472(4) 0.042(2) Uani 1 1 d . . .
C50 C 0.1792(4) 0.5929(6) 0.9773(5) 0.055(3) Uani 1 1 d . . .
H50A H 0.1835 0.6388 0.9742 0.066 Uiso 1 1 calc R . .
C51 C 0.2173(4) 0.5510(7) 1.0120(5) 0.064(3) Uani 1 1 d . . .
H51A H 0.2464 0.5686 1.0318 0.077 Uiso 1 1 calc R . .
C52 C 0.2109(4) 0.4845(8) 1.0162(6) 0.074(4) Uani 1 1 d . . .
H52A H 0.2361 0.4561 1.0390 0.089 Uiso 1 1 calc R . .
C53 C 0.1690(4) 0.4584(7) 0.9881(6) 0.072(4) Uani 1 1 d . . .
H53A H 0.1657 0.4125 0.9923 0.087 Uiso 1 1 calc R . .
C54 C 0.1305(4) 0.4990(6) 0.9529(5) 0.058(3) Uani 1 1 d . . .
H54A H 0.1016 0.4802 0.9333 0.069 Uiso 1 1 calc R . .
C55 C 0.1660(3) 0.6643(5) 0.8523(4) 0.040(2) Uani 1 1 d . . .
C56 C 0.2031(4) 0.6477(6) 0.8530(5) 0.055(3) Uani 1 1 d . . .
H56A H 0.2011 0.6114 0.8303 0.066 Uiso 1 1 calc R . .
C57 C 0.2429(4) 0.6857(6) 0.8878(6) 0.063(3) Uani 1 1 d . . .
H57A H 0.2678 0.6734 0.8891 0.075 Uiso 1 1 calc R . .
C58 C 0.2463(4) 0.7413(7) 0.9203(5) 0.064(3) Uani 1 1 d . . .
H58A H 0.2730 0.7666 0.9430 0.077 Uiso 1 1 calc R . .
C59 C 0.2096(4) 0.7586(6) 0.9186(5) 0.064(3) Uani 1 1 d . . .
H59A H 0.2113 0.7962 0.9400 0.077 Uiso 1 1 calc R . .
C60 C 0.1698(3) 0.7204(5) 0.8853(4) 0.047(2) Uani 1 1 d . . .
H60A H 0.1454 0.7326 0.8850 0.056 Uiso 1 1 calc R . .
C61 C 0.1244(3) 0.5266(5) 0.8248(4) 0.043(2) Uani 1 1 d . . .
C62 C 0.0867(4) 0.4850(6) 0.7970(5) 0.057(3) Uani 1 1 d . . .
H62A H 0.0577 0.5037 0.7726 0.069 Uiso 1 1 calc R . .
C63 C 0.0921(6) 0.4156(7) 0.8056(6) 0.078(4) Uani 1 1 d . . .
H63A H 0.0669 0.3871 0.7848 0.094 Uiso 1 1 calc R . .
C64 C 0.1334(7) 0.3900(8) 0.8435(8) 0.095(5) Uani 1 1 d . . .
H64A H 0.1366 0.3434 0.8504 0.114 Uiso 1 1 calc R . .
C65 C 0.1708(6) 0.4287(7) 0.8724(7) 0.080(4) Uani 1 1 d . . .
H65A H 0.1994 0.4090 0.8988 0.097 Uiso 1 1 calc R . .
C66 C 0.1670(4) 0.4973(6) 0.8630(5) 0.058(3) Uani 1 1 d . . .
H66A H 0.1929 0.5243 0.8823 0.069 Uiso 1 1 calc R . .
C67 C 0.1073(3) 0.6206(6) 0.7357(4) 0.046(2) Uani 1 1 d . . .
C68 C 0.1141(4) 0.5628(7) 0.7130(5) 0.061(3) Uani 1 1 d . . .
H68A H 0.1185 0.5208 0.7311 0.073 Uiso 1 1 calc R . .
C69 C 0.1144(5) 0.5670(10) 0.6650(7) 0.090(5) Uani 1 1 d . . .
H69A H 0.1188 0.5285 0.6499 0.108 Uiso 1 1 calc R . .
C70 C 0.1080(5) 0.6297(12) 0.6390(6) 0.099(6) Uani 1 1 d . . .
H70A H 0.1085 0.6324 0.6063 0.119 Uiso 1 1 calc R . .
C71 C 0.1008(4) 0.6899(9) 0.6594(6) 0.079(4) Uani 1 1 d . . .
H71A H 0.0965 0.7318 0.6412 0.095 Uiso 1 1 calc R . .
C72 C 0.1005(4) 0.6824(7) 0.7086(5) 0.058(3) Uani 1 1 d . . .
H72A H 0.0955 0.7204 0.7236 0.070 Uiso 1 1 calc R . .
Cl1 Cl 0.10892(16) 0.6520(2) 1.14621(19) 0.0907(12) Uani 1 1 d . . .
O11 O 0.1389(5) 0.7050(8) 1.1738(7) 0.154(5) Uiso 1 1 d . . .
O12 O 0.1024(5) 0.6193(8) 1.1847(7) 0.146(5) Uiso 1 1 d . . .
O13 O 0.0688(8) 0.6663(10) 1.0951(10) 0.207(8) Uiso 1 1 d . . .
O14 O 0.1270(7) 0.6035(11) 1.1313(10) 0.217(8) Uiso 1 1 d . . .
O15 O 0.1816(8) 1.2346(9) 0.9604(11) 0.116(8) Uani 0.50 1 d P . .
H15C H 0.1917 1.2243 0.9397 0.080 Uiso 0.50 1 d P . .
H15D H 0.2089 1.2488 1.0075 0.080 Uiso 0.50 1 d P . .
Cl2 Cl 0.0281(4) 0.6937(4) 0.3424(4) 0.104(3) Uani 0.50 1 d P . .
C73 C 0.0170(13) 0.6978(16) 0.394(3) 0.14(2) Uani 0.50 1 d P . .
H73A H 0.0119 0.7453 0.3981 0.174 Uiso 0.50 1 calc PR . .
H73B H -0.0116 0.6745 0.3768 0.174 Uiso 0.50 1 calc PR . .
C74 C 0.052(2) 0.6693(17) 0.460(2) 0.14(2) Uani 0.50 1 d P . .
H74A H 0.0385 0.6732 0.4801 0.171 Uiso 0.50 1 calc PR . .
H74B H 0.0560 0.6212 0.4564 0.171 Uiso 0.50 1 calc PR . .
Cl3 Cl 0.0977(4) 0.7013(5) 0.4978(5) 0.121(3) Uani 0.50 1 d P . .
C75 C 0.2324(11) 0.637(2) 0.7094(14) 0.33(4) Uani 0.75 1 d PD . .
H75A H 0.2013 0.6413 0.6953 0.402 Uiso 0.75 1 calc PR . .
H75B H 0.2429 0.5925 0.7282 0.402 Uiso 0.75 1 calc PR . .
Cl4 Cl 0.2681(3) 0.7040(4) 0.7726(3) 0.135(3) Uani 0.75 1 d PD . .
Cl5 Cl 0.2304(5) 0.6346(9) 0.6349(5) 0.316(11) Uani 0.75 1 d PD . .
C76 C 0.1993(7) 0.8481(10) 0.6443(9) 0.055(6) Uani 0.50 1 d P . .
H76A H 0.2160 0.8637 0.6849 0.083 Uiso 0.50 1 calc PR . .
H76B H 0.1879 0.8032 0.6411 0.083 Uiso 0.50 1 calc PR . .
H76C H 0.1744 0.8783 0.6182 0.083 Uiso 0.50 1 calc PR . .
O16 O 0.2275(5) 0.8467(5) 0.6279(7) 0.117(10) Uani 0.50 1 d P . .
H16A H 0.2539 0.8522 0.6577 0.176 Uiso 0.50 1 calc PR . .
Cl6 Cl 0.2515(2) 0.5002(4) 0.8222(4) 0.181(3) Uani 1 1 d R . .

loop_
_atom_site_aniso_label
_atom_site_aniso_U_11
_atom_site_aniso_U_22
_atom_site_aniso_U_33
_atom_site_aniso_U_23
_atom_site_aniso_U_13
_atom_site_aniso_U_12
Pt1 0.03420(18) 0.0387(2) 0.03024(18) 0.00084(15) 0.01909(15) -0.00253(15)
Pt2 0.02841(16) 0.03621(19) 0.02916(17) 0.00012(14) 0.01765(14) -0.00069(14)
Hg3 0.1231(6) 0.0349(3) 0.0578(4) 0.000 0.0591(4) 0.000
S1 0.0332(11) 0.0470(14) 0.0293(11) -0.0038(10) 0.0175(10) -0.0023(10)
S2 0.0329(11) 0.0457(13) 0.0316(11) 0.0034(10) 0.0215(10) 0.0010(10)
P1 0.0427(14) 0.0528(16) 0.0341(13) 0.0055(11) 0.0236(12) -0.0045(12)
P2 0.0365(13) 0.0447(14) 0.0361(13) 0.0005(11) 0.0189(11) -0.0052(11)
P3 0.0336(12) 0.0459(14) 0.0309(12) 0.0021(10) 0.0186(10) -0.0031(11)
P4 0.0311(12) 0.0411(14) 0.0371(12) 0.0004(10) 0.0216(10) 0.0010(10)
C1 0.046(6) 0.061(7) 0.033(5) -0.002(5) 0.027(5) -0.001(5)
C2 0.088(9) 0.072(8) 0.047(6) 0.008(6) 0.046(7) 0.015(7)
C3 0.092(10) 0.108(12) 0.047(7) 0.007(7) 0.049(7) 0.018(9)
C4 0.078(9) 0.076(9) 0.056(7) -0.008(7) 0.042(7) 0.010(7)
C5 0.059(7) 0.060(7) 0.070(8) -0.010(6) 0.047(6) 0.002(6)
C6 0.047(6) 0.070(8) 0.043(6) -0.006(5) 0.029(5) -0.006(5)
C7 0.043(6) 0.064(7) 0.037(5) 0.005(5) 0.023(5) -0.004(5)
C8 0.059(7) 0.066(8) 0.053(7) 0.011(6) 0.030(6) 0.002(6)
C9 0.063(8) 0.105(12) 0.064(9) 0.022(8) 0.032(7) 0.019(8)
C10 0.057(8) 0.089(11) 0.080(10) 0.040(9) 0.032(8) 0.022(8)
C11 0.103(11) 0.061(8) 0.106(12) 0.013(8) 0.076(11) 0.021(8)
C12 0.083(9) 0.075(9) 0.060(8) 0.013(7) 0.041(7) 0.017(7)
C13 0.052(7) 0.086(9) 0.035(5) 0.019(6) 0.023(5) -0.016(6)
C14 0.068(8) 0.105(11) 0.047(7) 0.012(7) 0.020(6) -0.029(8)
C15 0.112(14) 0.161(19) 0.072(10) 0.034(11) 0.037(11) -0.068(14)
C16 0.089(13) 0.21(2) 0.063(10) 0.022(13) 0.035(10) -0.064(15)
C17 0.052(8) 0.23(2) 0.059(9) 0.031(12) 0.031(7) -0.015(12)
C18 0.050(7) 0.128(12) 0.057(7) 0.021(8) 0.036(6) -0.008(7)
C19 0.053(6) 0.046(6) 0.038(5) 0.001(5) 0.019(5) -0.012(5)
C20 0.075(9) 0.061(8) 0.073(8) -0.001(7) 0.048(7) 0.006(7)
C21 0.105(12) 0.066(9) 0.069(9) 0.005(7) 0.044(9) 0.001(9)
C22 0.138(16) 0.048(9) 0.090(12) -0.007(8) 0.057(12) 0.006(10)
C23 0.141(16) 0.071(10) 0.099(12) -0.002(9) 0.074(12) -0.046(11)
C24 0.073(8) 0.073(9) 0.066(8) -0.002(7) 0.040(7) -0.025(7)
C25 0.035(5) 0.067(7) 0.035(5) 0.004(5) 0.019(4) -0.004(5)
C26 0.054(7) 0.094(10) 0.050(7) -0.001(7) 0.024(6) 0.008(7)
C27 0.067(9) 0.125(14) 0.040(7) -0.028(8) 0.015(6) 0.006(9)
C28 0.059(8) 0.176(18) 0.035(7) 0.024(9) 0.026(6) 0.040(10)
C29 0.044(6) 0.100(11) 0.046(7) 0.024(7) 0.016(6) 0.004(7)
C30 0.043(6) 0.080(8) 0.045(6) 0.009(6) 0.017(5) -0.006(6)
C31 0.048(6) 0.053(6) 0.038(5) 0.004(5) 0.026(5) 0.004(5)
C32 0.056(7) 0.057(7) 0.070(8) 0.003(6) 0.040(6) 0.003(6)
C33 0.104(12) 0.060(8) 0.114(12) -0.013(8) 0.080(11) 0.000(8)
C34 0.086(11) 0.087(11) 0.099(11) 0.002(9) 0.072(10) 0.012(9)
C35 0.042(7) 0.155(16) 0.061(8) 0.027(9) 0.028(6) 0.010(8)
C36 0.047(6) 0.084(9) 0.055(7) -0.004(6) 0.031(6) -0.003(6)
C37 0.044(5) 0.052(6) 0.035(5) -0.009(4) 0.025(5) -0.008(5)
C38 0.035(5) 0.057(7) 0.041(5) -0.004(5) 0.021(4) 0.001(5)
C39 0.050(6) 0.058(7) 0.047(6) -0.011(5) 0.029(5) -0.010(5)
C40 0.066(8) 0.088(10) 0.062(8) -0.032(7) 0.042(7) -0.018(7)
C41 0.059(7) 0.100(10) 0.041(6) -0.020(7) 0.035(6) -0.019(7)
C42 0.054(6) 0.080(8) 0.039(6) 0.001(6) 0.029(5) -0.010(6)
C43 0.033(5) 0.052(6) 0.040(5) 0.010(5) 0.020(4) 0.005(4)
C44 0.047(6) 0.059(7) 0.043(6) 0.004(5) 0.022(5) -0.012(5)
C45 0.058(7) 0.069(8) 0.054(7) 0.006(6) 0.024(6) -0.022(6)
C46 0.064(8) 0.102(11) 0.079(9) 0.008(8) 0.046(8) -0.032(8)
C47 0.073(9) 0.118(12) 0.068(9) 0.010(8) 0.052(8) -0.013(9)
C48 0.067(8) 0.081(8) 0.053(7) 0.008(6) 0.045(6) -0.010(6)
C49 0.044(5) 0.044(6) 0.035(5) 0.003(4) 0.022(4) -0.002(4)
C50 0.050(6) 0.068(7) 0.045(6) 0.004(5) 0.028(5) -0.003(5)
C51 0.037(6) 0.089(10) 0.049(7) 0.001(6) 0.016(5) 0.007(6)
C52 0.045(7) 0.090(10) 0.067(8) 0.024(7) 0.024(6) 0.026(7)
C53 0.067(8) 0.058(8) 0.078(9) 0.031(7) 0.037(7) 0.023(6)
C54 0.046(6) 0.058(7) 0.059(7) 0.015(6) 0.027(6) -0.003(5)
C55 0.036(5) 0.045(6) 0.039(5) 0.006(4) 0.023(4) 0.004(4)
C56 0.046(6) 0.061(7) 0.061(7) 0.000(6) 0.034(6) -0.001(5)
C57 0.038(6) 0.071(8) 0.075(8) 0.013(7) 0.033(6) -0.003(5)
C58 0.041(6) 0.074(8) 0.059(7) 0.000(6) 0.021(6) -0.013(6)
C59 0.066(8) 0.056(7) 0.058(7) -0.011(6) 0.031(6) -0.016(6)
C60 0.041(5) 0.049(6) 0.049(6) -0.001(5) 0.026(5) 0.000(5)
C61 0.050(6) 0.038(5) 0.040(5) 0.002(4) 0.027(5) 0.001(4)
C62 0.058(7) 0.060(7) 0.053(7) 0.002(6) 0.033(6) 0.003(6)
C63 0.104(12) 0.048(7) 0.068(9) -0.012(7) 0.044(9) -0.017(8)
C64 0.146(17) 0.049(8) 0.101(12) 0.001(8) 0.081(13) 0.008(10)
C65 0.102(12) 0.050(8) 0.083(10) 0.016(7) 0.053(9) 0.031(8)
C66 0.055(7) 0.058(7) 0.060(7) 0.007(6) 0.036(6) 0.012(6)
C67 0.036(5) 0.064(7) 0.041(5) -0.001(5) 0.025(5) -0.003(5)
C68 0.062(7) 0.077(8) 0.050(7) -0.012(6) 0.037(6) -0.010(6)
C69 0.097(12) 0.129(14) 0.071(10) -0.019(10) 0.065(9) -0.008(10)
C70 0.075(10) 0.188(19) 0.054(8) -0.015(11) 0.049(8) -0.016(11)
C71 0.062(8) 0.119(12) 0.072(9) 0.034(9) 0.048(7) 0.016(8)
C72 0.051(6) 0.077(8) 0.057(7) 0.019(6) 0.037(6) 0.006(6)
Cl1 0.112(3) 0.081(3) 0.080(2) 0.000(2) 0.059(2) -0.024(2)
O15 0.138(19) 0.051(11) 0.17(2) 0.062(13) 0.100(18) 0.031(12)
Cl2 0.147(8) 0.096(6) 0.123(7) -0.018(5) 0.110(7) -0.009(5)
C73 0.13(3) 0.052(18) 0.31(6) -0.07(3) 0.16(4) -0.034(19)
C74 0.32(7) 0.06(2) 0.20(5) 0.01(3) 0.24(5) 0.01(3)
Cl3 0.135(8) 0.101(7) 0.109(7) 0.018(6) 0.065(7) -0.020(6)
C75 0.09(2) 0.44(8) 0.33(6) 0.26(6) 0.05(3) -0.04(4)
Cl4 0.128(6) 0.126(6) 0.117(5) -0.005(4) 0.056(5) 0.019(4)
Cl5 0.261(14) 0.43(2) 0.137(8) -0.031(11) 0.057(9) 0.204(15)
C76 0.041(11) 0.030(10) 0.040(12) 0.008(9) -0.003(9) 0.004(9)
O16 0.15(2) 0.067(13) 0.051(11) -0.004(9) 0.013(13) -0.048(14)
Cl6 0.154(6) 0.195(7) 0.243(8) -0.039(6) 0.147(6) 0.004(5)

loop_
_atom_type_symbol
_atom_type_description
_atom_type_scat_dispersion_real
_atom_type_scat_dispersion_imag
_atom_type_scat_source
C C 0.0033 0.0016 'International Tables Vol C Tables 4.2.6.8 and 6.1.1.4'
H H 0.0000 0.0000 'International Tables Vol C Tables 4.2.6.8 and 6.1.1.4'
O O 0.0106 0.0060 'International Tables Vol C Tables 4.2.6.8 and 6.1.1.4'
P P 0.1023 0.0942 'International Tables Vol C Tables 4.2.6.8 and 6.1.1.4'
S S 0.1246 0.1234 'International Tables Vol C Tables 4.2.6.8 and 6.1.1.4'
Cl Cl 0.1484 0.1585 'International Tables Vol C Tables 4.2.6.8 and 6.1.1.4'
Pt Pt -1.7033 8.3905 'International Tables Vol C Tables 4.2.6.8 and 6.1.1.4'
Hg Hg -2.3894 9.2266 'International Tables Vol C Tables 4.2.6.8 and 6.1.1.4'

loop_
_geom_angle_atom_site_label_1
_geom_angle_atom_site_label_2
_geom_angle_atom_site_label_3
_geom_angle
_geom_angle_site_symmetry_1
_geom_angle_site_symmetry_3
_geom_angle_publ_flag
P2 Pt1 P1 96.68(9) . . ?
P2 Pt1 S1 93.35(9) . 2_556 ?
P1 Pt1 S1 169.94(9) . 2_556 ?
P2 Pt1 S1 172.09(9) . . ?
P1 Pt1 S1 88.90(8) . . ?
S1 Pt1 S1 81.19(9) 2_556 . ?
P2 Pt1 Hg3 127.77(7) . . ?
P1 Pt1 Hg3 119.28(7) . . ?
S1 Pt1 Hg3 52.68(6) 2_556 . ?
S1 Pt1 Hg3 52.63(6) . . ?
P4 Pt2 P3 97.10(9) . . ?
P4 Pt2 S2 94.08(8) . . ?
P3 Pt2 S2 168.80(8) . . ?
P4 Pt2 S2 174.22(8) . 2_556 ?
P3 Pt2 S2 88.01(8) . 2_556 ?
S2 Pt2 S2 80.79(9) . 2_556 ?
P4 Pt2 Hg3 126.44(6) . . ?
P3 Pt2 Hg3 120.22(7) . . ?
S2 Pt2 Hg3 52.00(6) . . ?
S2 Pt2 Hg3 51.94(6) 2_556 . ?
S2 Hg3 S2 71.88(10) . 2_556 ?
S2 Hg3 S1 146.38(7) . 2_556 ?
S2 Hg3 S1 118.64(7) 2_556 2_556 ?
S2 Hg3 S1 118.64(7) . . ?
S2 Hg3 S1 146.38(7) 2_556 . ?
S1 Hg3 S1 71.76(10) 2_556 . ?
S2 Hg3 Pt1 116.28(5) . . ?
S2 Hg3 Pt1 162.21(5) 2_556 . ?
S1 Hg3 Pt1 45.58(5) 2_556 . ?
S1 Hg3 Pt1 45.89(5) . . ?
S2 Hg3 Pt1 162.21(5) . 2_556 ?
S2 Hg3 Pt1 116.28(5) 2_556 2_556 ?
S1 Hg3 Pt1 45.89(5) 2_556 2_556 ?
S1 Hg3 Pt1 45.58(5) . 2_556 ?
Pt1 Hg3 Pt1 61.037(17) . 2_556 ?
S2 Hg3 Pt2 45.73(5) . 2_556 ?
S2 Hg3 Pt2 45.30(5) 2_556 2_556 ?
S1 Hg3 Pt2 162.13(5) 2_556 2_556 ?
S1 Hg3 Pt2 116.79(5) . 2_556 ?
Pt1 Hg3 Pt2 151.606(8) . 2_556 ?
Pt1 Hg3 Pt2 127.696(9) 2_556 2_556 ?
S2 Hg3 Pt2 45.30(5) . . ?
S2 Hg3 Pt2 45.73(5) 2_556 . ?
S1 Hg3 Pt2 116.79(5) 2_556 . ?
S1 Hg3 Pt2 162.13(5) . . ?
Pt1 Hg3 Pt2 127.696(8) . . ?
Pt1 Hg3 Pt2 151.606(8) 2_556 . ?
Pt2 Hg3 Pt2 60.125(16) 2_556 . ?
Pt1 S1 Pt1 89.10(8) 2_556 . ?
Pt1 S1 Hg3 81.74(7) 2_556 . ?
Pt1 S1 Hg3 81.47(7) . . ?
Pt2 S2 Pt2 88.24(7) . 2_556 ?
Pt2 S2 Hg3 82.70(7) . . ?
Pt2 S2 Hg3 82.33(7) 2_556 . ?
C1 P1 C7 105.7(5) . . ?
C1 P1 C13 99.8(5) . . ?
C7 P1 C13 103.0(5) . . ?
C1 P1 Pt1 114.3(3) . . ?
C7 P1 Pt1 110.8(3) . . ?
C13 P1 Pt1 121.5(3) . . ?
C31 P2 C19 111.7(5) . . ?
C31 P2 C25 97.9(5) . . ?
C19 P2 C25 102.8(5) . . ?
C31 P2 Pt1 115.3(4) . . ?
C19 P2 Pt1 109.3(4) . . ?
C25 P2 Pt1 118.8(3) . . ?
C49 P3 C37 102.3(5) . . ?
C49 P3 C43 100.8(4) . . ?
C37 P3 C43 106.5(5) . . ?
C49 P3 Pt2 122.7(3) . . ?
C37 P3 Pt2 112.8(3) . . ?
C43 P3 Pt2 110.1(3) . . ?
C55 P4 C67 97.8(4) . . ?
C55 P4 C61 109.5(4) . . ?
C67 P4 C61 102.7(5) . . ?
C55 P4 Pt2 115.5(3) . . ?
C67 P4 Pt2 119.2(3) . . ?
C61 P4 Pt2 110.8(3) . . ?
C6 C1 C2 118.7(10) . . ?
C6 C1 P1 120.9(7) . . ?
C2 C1 P1 120.3(9) . . ?
C3 C2 C1 119.7(12) . . ?
C2 C3 C4 122.0(12) . . ?
C3 C4 C5 118.4(12) . . ?
C6 C5 C4 119.6(12) . . ?
C1 C6 C5 121.5(10) . . ?
C12 C7 C8 119.5(11) . . ?
C12 C7 P1 117.2(8) . . ?
C8 C7 P1 123.1(9) . . ?
C9 C8 C7 119.9(13) . . ?
C10 C9 C8 119.9(14) . . ?
C9 C10 C11 122.0(13) . . ?
C10 C11 C12 120.3(14) . . ?
C11 C12 C7 118.1(13) . . ?
C18 C13 C14 118.4(12) . . ?
C18 C13 P1 119.8(10) . . ?
C14 C13 P1 121.7(10) . . ?
C15 C14 C13 119.4(17) . . ?
C16 C15 C14 119.8(19) . . ?
C17 C16 C15 120.6(17) . . ?
C18 C17 C16 120.6(19) . . ?
C17 C18 C13 121.1(16) . . ?
C24 C19 C20 118.9(11) . . ?
C24 C19 P2 125.9(10) . . ?
C20 C19 P2 115.2(9) . . ?
C21 C20 C19 120.1(14) . . ?
C22 C21 C20 121.4(16) . . ?
C21 C22 C23 120.4(15) . . ?
C22 C23 C24 120.7(15) . . ?
C19 C24 C23 118.4(15) . . ?
C30 C25 C26 119.6(10) . . ?
C30 C25 P2 118.7(9) . . ?
C26 C25 P2 121.6(9) . . ?
C25 C26 C27 118.8(13) . . ?
C28 C27 C26 119.2(14) . . ?
C29 C28 C27 121.1(12) . . ?
C28 C29 C30 120.4(13) . . ?
C29 C30 C25 121.0(13) . . ?
C32 C31 C36 119.4(11) . . ?
C32 C31 P2 119.2(8) . . ?
C36 C31 P2 121.0(9) . . ?
C31 C32 C33 119.8(12) . . ?
C34 C33 C32 121.3(13) . . ?
C33 C34 C35 119.7(14) . . ?
C34 C35 C36 121.4(13) . . ?
C31 C36 C35 118.2(13) . . ?
C38 C37 C42 116.9(10) . . ?
C38 C37 P3 121.2(7) . . ?
C42 C37 P3 121.8(9) . . ?
C37 C38 C39 122.3(10) . . ?
C40 C39 C38 119.2(12) . . ?
C39 C40 C41 120.3(11) . . ?
C42 C41 C40 119.0(11) . . ?
C41 C42 C37 122.2(12) . . ?
C44 C43 C48 119.0(10) . . ?
C44 C43 P3 119.8(8) . . ?
C48 C43 P3 121.1(8) . . ?
C45 C44 C43 121.7(11) . . ?
C46 C45 C44 121.2(12) . . ?
C45 C46 C47 118.7(11) . . ?
C46 C47 C48 121.8(13) . . ?
C43 C48 C47 117.5(12) . . ?
C50 C49 C54 116.9(10) . . ?
C50 C49 P3 121.5(8) . . ?
C54 C49 P3 121.6(8) . . ?
C49 C50 C51 122.4(11) . . ?
C52 C51 C50 118.6(11) . . ?
C53 C52 C51 121.4(11) . . ?
C52 C53 C54 121.1(12) . . ?
C53 C54 C49 119.5(11) . . ?
C60 C55 C56 118.2(9) . . ?
C60 C55 P4 121.5(7) . . ?
C56 C55 P4 120.2(8) . . ?
C57 C56 C55 119.8(11) . . ?
C58 C57 C56 121.4(11) . . ?
C59 C58 C57 118.9(11) . . ?
C58 C59 C60 120.6(11) . . ?
C59 C60 C55 121.0(10) . . ?
C62 C61 C66 118.5(10) . . ?
C62 C61 P4 116.1(8) . . ?
C66 C61 P4 125.4(8) . . ?
C63 C62 C61 119.9(12) . . ?
C64 C63 C62 119.5(14) . . ?
C63 C64 C65 122.4(14) . . ?
C64 C65 C66 119.9(14) . . ?
C65 C66 C61 119.8(12) . . ?
C72 C67 C68 119.3(10) . . ?
C72 C67 P4 119.4(9) . . ?
C68 C67 P4 120.9(9) . . ?
C69 C68 C67 121.0(13) . . ?
C68 C69 C70 118.6(15) . . ?
C69 C70 C71 123.4(13) . . ?
C72 C71 C70 115.5(14) . . ?
C67 C72 C71 122.2(13) . . ?
O13 Cl1 O14 104.5(13) . . ?
O13 Cl1 O11 116.3(12) . . ?
O14 Cl1 O11 109.0(12) . . ?
O13 Cl1 O12 109.2(12) . . ?
O14 Cl1 O12 105.1(11) . . ?
O11 Cl1 O12 112.0(10) . . ?
C74 C73 Cl2 121(2) . . ?
Cl3 C74 C73 118(2) . . ?
Cl4 C75 Cl5 122.0(15) . . ?

loop_
_geom_bond_atom_site_label_1
_geom_bond_atom_site_label_2
_geom_bond_distance
_geom_bond_site_symmetry_2
_geom_bond_publ_flag
Pt1 P2 2.291(2) . ?
Pt1 P1 2.312(2) . ?
Pt1 S1 2.360(2) 2_556 ?
Pt1 S1 2.374(2) . ?
Pt1 Hg3 3.2696(6) . ?
Pt2 P4 2.287(2) . ?
Pt2 P3 2.308(2) . ?
Pt2 S2 2.356(2) . ?
Pt2 S2 2.375(2) 2_556 ?
Pt2 Hg3 3.2872(6) . ?
Hg3 S2 2.612(2) . ?
Hg3 S2 2.612(2) 2_556 ?
Hg3 S1 2.628(2) 2_556 ?
Hg3 S1 2.628(2) . ?
Hg3 Pt1 3.2696(6) 2_556 ?
Hg3 Pt2 3.2872(6) 2_556 ?
S1 Pt1 2.360(2) 2_556 ?
S2 Pt2 2.375(2) 2_556 ?
P1 C1 1.815(10) . ?
P1 C7 1.825(11) . ?
P1 C13 1.827(11) . ?
P2 C31 1.809(11) . ?
P2 C19 1.824(11) . ?
P2 C25 1.824(10) . ?
P3 C49 1.819(10) . ?
P3 C37 1.822(10) . ?
P3 C43 1.829(10) . ?
P4 C55 1.815(10) . ?
P4 C67 1.825(10) . ?
P4 C61 1.831(10) . ?
C1 C6 1.371(15) . ?
C1 C2 1.396(14) . ?
C2 C3 1.372(17) . ?
C3 C4 1.376(18) . ?
C4 C5 1.394(16) . ?
C5 C6 1.388(15) . ?
C7 C12 1.403(17) . ?
C7 C8 1.407(15) . ?
C8 C9 1.381(17) . ?
C9 C10 1.33(2) . ?
C10 C11 1.38(2) . ?
C11 C12 1.391(18) . ?
C13 C18 1.396(18) . ?
C13 C14 1.406(19) . ?
C14 C15 1.40(2) . ?
C15 C16 1.37(3) . ?
C16 C17 1.37(3) . ?
C17 C18 1.358(19) . ?
C19 C24 1.374(16) . ?
C19 C20 1.410(16) . ?
C20 C21 1.367(18) . ?
C21 C22 1.34(2) . ?
C22 C23 1.35(2) . ?
C23 C24 1.43(2) . ?
C25 C30 1.384(15) . ?
C25 C26 1.402(16) . ?
C26 C27 1.411(17) . ?
C27 C28 1.40(2) . ?
C28 C29 1.35(2) . ?
C29 C30 1.370(16) . ?
C31 C32 1.374(15) . ?
C31 C36 1.396(15) . ?
C32 C33 1.425(17) . ?
C33 C34 1.32(2) . ?
C34 C35 1.37(2) . ?
C35 C36 1.424(19) . ?
C37 C38 1.370(14) . ?
C37 C42 1.408(14) . ?
C38 C39 1.386(14) . ?
C39 C40 1.366(16) . ?
C40 C41 1.404(18) . ?
C41 C42 1.354(16) . ?
C43 C44 1.366(14) . ?
C43 C48 1.401(14) . ?
C44 C45 1.357(15) . ?
C45 C46 1.355(18) . ?
C46 C47 1.367(19) . ?
C47 C48 1.406(16) . ?
C49 C50 1.382(14) . ?
C49 C54 1.404(14) . ?
C50 C51 1.394(15) . ?
C51 C52 1.347(18) . ?
C52 C53 1.344(18) . ?
C53 C54 1.392(15) . ?
C55 C60 1.394(14) . ?
C55 C56 1.399(14) . ?
C56 C57 1.392(15) . ?
C57 C58 1.381(17) . ?
C58 C59 1.375(17) . ?
C59 C60 1.389(14) . ?
C61 C62 1.380(15) . ?
C61 C66 1.383(14) . ?
C62 C63 1.379(17) . ?
C63 C64 1.32(2) . ?
C64 C65 1.34(2) . ?
C65 C66 1.366(16) . ?
C67 C72 1.373(15) . ?
C67 C68 1.402(15) . ?
C68 C69 1.358(17) . ?
C69 C70 1.38(2) . ?
C70 C71 1.41(2) . ?
C71 C72 1.398(16) . ?
Cl1 O13 1.32(2) . ?
Cl1 O14 1.37(2) . ?
Cl1 O11 1.370(16) . ?
Cl1 O12 1.398(15) . ?
Cl2 C73 1.74(5) . ?
C73 C74 1.57(6) . ?
C74 Cl3 1.49(5) . ?
C75 Cl4 1.95(3) . ?
C75 Cl5 2.05(3) . ?
C76 O16 1.37(3) . ?
